data_4329726
loop_
_publ_author_name
'Irina V. Kalinina'
'Natalya V. Izarova'
'Ulrich Kortz'

_publ_contact_author_address
;Jacobs University
School of Engineering and Science
P.O. Box 750 561
28725 Bremen
Germany
;
_publ_contact_author_email u.kortz@jacobs-university.de
_publ_contact_author_fax '+49-421-200 3229'
_publ_contact_author_name 'Ulrich Kortz'
_publ_contact_author_phone '+49-421-200 3235'
_publ_section_title
;
 Bis[tetraruthenium(IV)]-Containing Polyoxometalates:
 [{RuIV4O6(H2O)9}2Sb2W20O68(OH)2]4- and
 [{RuIV4O6(H2O)9}2{Fe(H2O)2}2{\b-TeW9O33}2H]-
;
_journal_name_full 'Inorganic Chemistry'
_journal_page_first 7442
_journal_page_last 7444
_journal_paper_doi 10.1021/ic300849b
_journal_volume 51
_journal_year 2012
_chemical_formula_sum 'H138 N4 O142 Ru8 Sb2 W20'
_chemical_formula_weight 7196.20
_chemical_name_systematic
; 
 ? 
;
_space_group_IT_number 2
_symmetry_cell_setting triclinic
_symmetry_space_group_name_Hall '-P 1'
_symmetry_space_group_name_H-M 'P -1'
_atom_sites_solution_primary direct
_atom_sites_solution_secondary difmap
_audit_creation_method SHELXL-97
_cell_angle_alpha 99.820(3)
_cell_angle_beta 100.265(3)
_cell_angle_gamma 98.563(3)
_cell_formula_units_Z 1
_cell_length_a 12.8277(6)
_cell_length_b 14.7639(7)
_cell_length_c 15.5790(7)
_cell_measurement_reflns_used 8218
_cell_measurement_temperature 100(2)
_cell_measurement_theta_max 26.65
_cell_measurement_theta_min 2.34
_cell_volume 2811.4(2)
_computing_cell_refinement 'Bruker SAINT'
_computing_data_collection 'Bruker APEX2'
_computing_data_reduction 'Bruker SAINT'
_computing_molecular_graphics 'Bruker SHELXTL'
_computing_publication_material 'Bruker SHELXTL'
_computing_structure_refinement 'SHELXL-97 (Sheldrick, 2008)'
_computing_structure_solution 'SHELXS-97 (Sheldrick, 2008)'
_diffrn_ambient_temperature 100(2)
_diffrn_measured_fraction_theta_full 0.989
_diffrn_measured_fraction_theta_max 0.989
_diffrn_measurement_device_type 'Bruker APEX-II CCD'
_diffrn_measurement_method '\f and \w scans'
_diffrn_radiation_monochromator graphite
_diffrn_radiation_source 'fine-focus sealed tube'
_diffrn_radiation_type MoK\a
_diffrn_radiation_wavelength 0.71073
_diffrn_reflns_av_R_equivalents 0.1193
_diffrn_reflns_av_sigmaI/netI 0.0715
_diffrn_reflns_limit_h_max 17
_diffrn_reflns_limit_h_min -17
_diffrn_reflns_limit_k_max 20
_diffrn_reflns_limit_k_min -20
_diffrn_reflns_limit_l_max 21
_diffrn_reflns_limit_l_min -21
_diffrn_reflns_number 126670
_diffrn_reflns_theta_full 29.13
_diffrn_reflns_theta_max 29.13
_diffrn_reflns_theta_min 3.21
_exptl_absorpt_coefficient_mu 22.023
_exptl_absorpt_correction_T_max 0.2503
_exptl_absorpt_correction_T_min 0.0647
_exptl_absorpt_correction_type multi-scan
_exptl_absorpt_process_details SADABS
_exptl_crystal_colour red
_exptl_crystal_density_diffrn 4.250
_exptl_crystal_description block
_exptl_crystal_F_000 3236
_exptl_crystal_size_max 0.20
_exptl_crystal_size_mid 0.13
_exptl_crystal_size_min 0.09
_refine_diff_density_max 4.307
_refine_diff_density_min -4.576
_refine_diff_density_rms 0.475
_refine_ls_extinction_method none
_refine_ls_goodness_of_fit_ref 1.082
_refine_ls_matrix_type full
_refine_ls_number_parameters 392
_refine_ls_number_reflns 14970
_refine_ls_number_restraints 0
_refine_ls_restrained_S_all 1.082
_refine_ls_R_factor_all 0.0886
_refine_ls_R_factor_gt 0.0545
_refine_ls_shift/su_max 0.001
_refine_ls_shift/su_mean 0.000
_refine_ls_structure_factor_coef Fsqd
_refine_ls_weighting_details 'calc w=1/[\s^2^(Fo^2^)+(0.0740P)^2^+33.5000P] where P=(Fo^2^+2Fc^2^)/3'
_refine_ls_weighting_scheme calc
_refine_ls_wR_factor_gt 0.1414
_refine_ls_wR_factor_ref 0.1607
_reflns_number_gt 10241
_reflns_number_total 14970
_reflns_threshold_expression >2sigma(I)
_cod_data_source_file ic300849b_si_002_2.cif
_cod_data_source_block Ru8Sb2W20
_cod_database_code 4329726

loop_
_symmetry_equiv_pos_as_xyz
'x, y, z'
'-x, -y, -z'

loop_
_atom_site_label
_atom_site_type_symbol
_atom_site_fract_x
_atom_site_fract_y
_atom_site_fract_z
_atom_site_U_iso_or_equiv
_atom_site_adp_type
_atom_site_occupancy
_atom_site_symmetry_multiplicity
_atom_site_calc_flag
_atom_site_refinement_flags
W1 W -0.54215(5) 0.65948(4) 0.49573(4) 0.02166(13) Uani 1 1 d .
W2 W -0.13120(5) 0.68935(4) 0.59871(4) 0.02492(14) Uani 1 1 d .
W3 W -0.10342(5) 0.59129(5) 0.77586(4) 0.02756(15) Uani 1 1 d .
W4 W -0.33189(6) 0.54559(5) 0.88744(4) 0.03008(15) Uani 1 1 d .
W5 W -0.57104(5) 0.59008(4) 0.80503(4) 0.02524(14) Uani 1 1 d .
W6 W -0.33752(5) 0.83766(4) 0.59572(4) 0.02384(14) Uani 1 1 d .
W7 W -0.14017(5) 0.81623(4) 0.79117(4) 0.02596(14) Uani 1 1 d .
W8 W -0.36967(5) 0.76636(4) 0.89938(4) 0.02662(14) Uani 1 1 d .
W9 W -0.54569(5) 0.79153(4) 0.69430(4) 0.02471(14) Uani 1 1 d .
W10 W -0.68801(5) 0.45647(4) 0.58755(4) 0.02743(15) Uani 1 1 d .
Sb1 Sb -0.37328(8) 0.59569(6) 0.66775(6) 0.0205(2) Uani 1 1 d .
Ru1 Ru -0.73554(10) 0.64508(9) 0.26944(8) 0.0253(3) Uani 1 1 d .
Ru2 Ru -0.87985(12) 0.70370(10) 0.08623(9) 0.0342(3) Uani 1 1 d .
Ru3 Ru -0.66027(13) 0.85868(10) 0.21301(10) 0.0376(3) Uani 1 1 d .
Ru4 Ru -0.88874(13) 0.81690(11) 0.29246(10) 0.0397(3) Uani 1 1 d .
O2 O -0.8243(9) 0.7170(8) 0.3224(7) 0.031(2) Uiso 1 1 d .
O2T O -0.0467(8) 0.7040(7) 0.5257(7) 0.026(2) Uiso 1 1 d .
O3T O 0.0112(10) 0.5605(9) 0.8320(8) 0.038(3) Uiso 1 1 d .
O4T O -0.3002(10) 0.4873(8) 0.9741(8) 0.036(3) Uiso 1 1 d .
O5T O -0.6967(9) 0.5588(8) 0.8265(7) 0.032(3) Uiso 1 1 d .
O6T O -0.2890(9) 0.9409(8) 0.5664(7) 0.030(2) Uiso 1 1 d .
O7T O -0.0591(9) 0.9210(8) 0.8493(8) 0.034(3) Uiso 1 1 d .
O8T O -0.3597(9) 0.8515(8) 0.9899(8) 0.034(3) Uiso 1 1 d .
O9T O -0.6287(9) 0.8667(8) 0.7267(7) 0.029(2) Uiso 1 1 d .
O10T O -0.7331(8) 0.3515(7) 0.6195(7) 0.027(2) Uiso 1 1 d .
O10B O -0.6079(8) 0.5663(7) 0.5398(7) 0.026(2) Uiso 1 1 d .
O1S1 O -0.4309(8) 0.7033(7) 0.6301(6) 0.020(2) Uiso 1 1 d .
O1R1 O -0.6322(8) 0.6548(7) 0.3963(7) 0.026(2) Uiso 1 1 d .
O11 O -0.7822(9) 0.5236(8) 0.6182(7) 0.031(2) Uiso 1 1 d .
O12R O -0.8174(9) 0.6273(8) 0.1569(7) 0.028(2) Uiso 1 1 d .
O13R O -0.6417(9) 0.7510(8) 0.2564(8) 0.033(3) Uiso 1 1 d .
O16 O -0.4464(9) 0.7849(8) 0.4946(7) 0.028(2) Uiso 1 1 d .
O19 O -0.6118(8) 0.7497(7) 0.5739(7) 0.024(2) Uiso 1 1 d .
O2S1 O -0.2210(8) 0.6696(7) 0.7100(7) 0.025(2) Uiso 1 1 d .
O21H O -0.8195(10) 0.6374(9) -0.0259(8) 0.038(3) Uiso 1 1 d .
O22H O -0.9568(11) 0.7852(10) -0.0014(10) 0.051(3) Uiso 1 1 d .
O23 O -0.0515(9) 0.6206(8) 0.6726(7) 0.029(2) Uiso 1 1 d .
O23R O -0.7560(10) 0.7957(9) 0.1090(8) 0.040(3) Uiso 1 1 d .
O23H O -1.0253(10) 0.5926(9) 0.0374(9) 0.041(3) Uiso 1 1 d .
O24R O -0.9416(10) 0.7631(9) 0.1722(8) 0.037(3) Uiso 1 1 d .
O26 O -0.2391(8) 0.7625(7) 0.5635(7) 0.026(2) Uiso 1 1 d .
O27 O -0.0718(8) 0.7988(7) 0.6895(7) 0.025(2) Uiso 1 1 d .
O3S1 O -0.3973(8) 0.6333(7) 0.7905(7) 0.023(2) Uiso 1 1 d .
O3R1 O -0.1822(8) 0.4810(7) 0.7105(7) 0.026(2) Uiso 1 1 d .
O31H O -0.5412(11) 0.9370(10) 0.3299(9) 0.049(3) Uiso 1 1 d .
O32H O -0.6626(12) 0.9886(10) 0.1629(10) 0.053(4) Uiso 1 1 d .
O33H O -0.5321(12) 0.8431(10) 0.1472(10) 0.054(4) Uiso 1 1 d .
O34 O -0.1971(9) 0.5826(8) 0.8602(7) 0.029(2) Uiso 1 1 d .
O34R O -0.7661(10) 0.8863(9) 0.2734(9) 0.044(3) Uiso 1 1 d .
O37 O -0.0591(9) 0.7278(8) 0.8342(7) 0.031(2) Uiso 1 1 d .
O4R1 O -0.3600(8) 0.4479(7) 0.7854(7) 0.027(2) Uiso 1 1 d .
O41H O -1.0354(12) 0.7562(11) 0.3226(10) 0.055(4) Uiso 1 1 d .
O42H O -0.9682(13) 0.9340(11) 0.2728(11) 0.060(4) Uiso 1 1 d .
O45 O -0.4902(9) 0.5230(8) 0.8755(7) 0.028(2) Uiso 1 1 d .
O48 O -0.3244(9) 0.6693(8) 0.9574(7) 0.028(2) Uiso 1 1 d .
O58 O -0.5183(9) 0.6997(8) 0.8957(7) 0.030(2) Uiso 1 1 d .
O59 O -0.6002(8) 0.6828(7) 0.7309(7) 0.026(2) Uiso 1 1 d .
O67 O -0.2501(8) 0.8550(7) 0.7186(7) 0.027(2) Uiso 1 1 d .
O69 O -0.4438(8) 0.8822(7) 0.6598(7) 0.024(2) Uiso 1 1 d .
O78 O -0.2327(9) 0.7953(8) 0.8721(7) 0.028(2) Uiso 1 1 d .
O89 O -0.4329(9) 0.8158(8) 0.8058(7) 0.028(2) Uiso 1 1 d .
O110 O -0.4400(9) 0.6020(7) 0.4592(7) 0.028(2) Uiso 1 1 d .
O210 O -0.2338(8) 0.5824(7) 0.5377(7) 0.025(2) Uiso 1 1 d .
O510 O -0.5768(8) 0.5067(7) 0.6981(7) 0.027(2) Uiso 1 1 d .
O43H O -0.8473(13) 0.8890(11) 0.4287(11) 0.061(4) Uiso 1 1 d .
O1W O -1.1673(14) 0.8405(12) 0.4133(11) 0.067(4) Uiso 1 1 d .
O2W O -1.1468(15) 0.5910(13) 0.1532(13) 0.079(5) Uiso 1 1 d .
O3W O -1.0546(14) 0.5771(13) 0.3217(12) 0.073(5) Uiso 1 1 d .
O4W O -0.5582(17) 0.3082(15) 0.7335(14) 0.026(4) Uiso 0.50 1 d P
O5W O -0.609(2) 0.9145(18) 0.4844(17) 0.040(6) Uiso 0.50 1 d P
O6W O -0.5094(17) 0.6737(15) 0.0689(14) 0.028(5) Uiso 0.50 1 d P
O7W O -0.811(2) 0.9622(18) 0.0164(17) 0.040(6) Uiso 0.50 1 d P
O8W O -1.0795(19) 0.9091(16) 0.0571(16) 0.035(5) Uiso 0.50 1 d P
O9W O -1.0297(19) 0.9496(17) 0.5649(16) 0.035(5) Uiso 0.50 1 d P
O10W O -0.876(2) 0.5898(19) 0.4554(19) 0.048(7) Uiso 0.50 1 d P
O11W O -0.8172(19) 0.7680(17) 0.5340(16) 0.037(5) Uiso 0.50 1 d P
O12W O -0.312(2) 0.962(2) 0.3718(19) 0.049(7) Uiso 0.50 1 d P
O13W O -0.670(2) 0.808(2) 0.945(2) 0.059(8) Uiso 0.50 1 d P
O14W O 0.166(2) 0.697(2) 0.7069(19) 0.050(7) Uiso 0.50 1 d P

loop_
_atom_site_aniso_label
_atom_site_aniso_U_11
_atom_site_aniso_U_22
_atom_site_aniso_U_33
_atom_site_aniso_U_23
_atom_site_aniso_U_13
_atom_site_aniso_U_12
W1 0.0240(3) 0.0183(3) 0.0199(3) 0.0040(2) -0.0011(2) 0.0021(2)
W2 0.0226(3) 0.0238(3) 0.0248(3) 0.0026(2) 0.0010(2) 0.0004(2)
W3 0.0253(3) 0.0253(3) 0.0286(3) 0.0067(2) -0.0036(2) 0.0033(2)
W4 0.0376(4) 0.0284(3) 0.0255(3) 0.0103(3) 0.0032(3) 0.0085(3)
W5 0.0301(3) 0.0220(3) 0.0215(3) 0.0033(2) 0.0040(2) 0.0010(2)
W6 0.0271(3) 0.0165(3) 0.0254(3) 0.0044(2) 0.0012(2) 0.0011(2)
W7 0.0269(3) 0.0215(3) 0.0237(3) 0.0012(2) -0.0020(2) -0.0011(2)
W8 0.0332(3) 0.0216(3) 0.0211(3) 0.0008(2) 0.0021(2) 0.0009(2)
W9 0.0295(3) 0.0191(3) 0.0250(3) 0.0037(2) 0.0043(2) 0.0056(2)
W10 0.0280(3) 0.0257(3) 0.0245(3) 0.0037(2) 0.0011(2) -0.0009(2)
Sb1 0.0222(5) 0.0175(4) 0.0193(4) 0.0034(3) -0.0002(4) 0.0018(4)
Ru1 0.0297(6) 0.0218(6) 0.0209(6) 0.0019(5) -0.0026(5) 0.0060(5)
Ru2 0.0387(8) 0.0283(7) 0.0313(7) 0.0046(6) -0.0034(6) 0.0075(6)
Ru3 0.0458(8) 0.0258(7) 0.0359(8) 0.0055(6) -0.0028(6) 0.0041(6)
Ru4 0.0437(8) 0.0358(8) 0.0369(8) 0.0019(6) 0.0024(6) 0.0128(6)

loop_
_atom_type_symbol
_atom_type_description
_atom_type_scat_dispersion_real
_atom_type_scat_dispersion_imag
_atom_type_scat_source
N N 0.0061 0.0033 'International Tables Vol C Tables 4.2.6.8 and 6.1.1.4'
H H 0.0000 0.0000 'International Tables Vol C Tables 4.2.6.8 and 6.1.1.4'
O O 0.0106 0.0060 'International Tables Vol C Tables 4.2.6.8 and 6.1.1.4'
Na Na 0.0362 0.0249 'International Tables Vol C Tables 4.2.6.8 and 6.1.1.4'
Fe Fe 0.3463 0.8444 'International Tables Vol C Tables 4.2.6.8 and 6.1.1.4'
Ru Ru -1.2594 0.8363 'International Tables Vol C Tables 4.2.6.8 and 6.1.1.4'
Sb Sb -0.5866 1.5461 'International Tables Vol C Tables 4.2.6.8 and 6.1.1.4'
W W -0.8490 6.8722 'International Tables Vol C Tables 4.2.6.8 and 6.1.1.4'

loop_
_geom_angle_atom_site_label_1
_geom_angle_atom_site_label_2
_geom_angle_atom_site_label_3
_geom_angle
_geom_angle_site_symmetry_1
_geom_angle_site_symmetry_3
O1R1 W1 O110 102.9(5) . .
O1R1 W1 O10B 102.6(5) . .
O110 W1 O10B 97.9(5) . .
O1R1 W1 O19 95.7(5) . .
O110 W1 O19 159.0(4) . .
O10B W1 O19 87.5(4) . .
O1R1 W1 O16 95.8(5) . .
O110 W1 O16 87.7(5) . .
O10B W1 O16 159.0(4) . .
O19 W1 O16 80.5(4) . .
O1R1 W1 O1S1 165.5(4) . .
O110 W1 O1S1 87.1(4) . .
O10B W1 O1S1 86.1(4) . .
O19 W1 O1S1 73.0(4) . .
O16 W1 O1S1 73.9(4) . .
O2T W2 O210 103.2(5) . .
O2T W2 O27 100.0(5) . .
O210 W2 O27 156.2(4) . .
O2T W2 O23 99.5(5) . .
O210 W2 O23 93.3(5) . .
O27 W2 O23 87.7(5) . .
O2T W2 O26 102.4(5) . .
O210 W2 O26 87.0(5) . .
O27 W2 O26 83.2(4) . .
O23 W2 O26 157.4(4) . .
O2T W2 O2S1 171.6(5) . .
O210 W2 O2S1 81.6(4) . .
O27 W2 O2S1 76.0(4) . .
O23 W2 O2S1 73.2(4) . .
O26 W2 O2S1 84.5(4) . .
O3T W3 O3R1 104.0(5) . .
O3T W3 O23 99.4(5) . .
O3R1 W3 O23 90.9(5) . .
O3T W3 O34 101.1(5) . .
O3R1 W3 O34 87.8(5) . .
O23 W3 O34 159.2(5) . .
O3T W3 O37 94.0(5) . .
O3R1 W3 O37 161.8(5) . .
O23 W3 O37 88.7(5) . .
O34 W3 O37 86.3(4) . .
O3T W3 O2S1 164.1(5) . .
O3R1 W3 O2S1 90.7(4) . .
O23 W3 O2S1 73.8(4) . .
O34 W3 O2S1 85.4(4) . .
O37 W3 O2S1 71.8(4) . .
O4T W4 O34 102.8(5) . .
O4T W4 O4R1 102.4(5) . .
O34 W4 O4R1 87.3(4) . .
O4T W4 O48 98.9(5) . .
O34 W4 O48 91.2(5) . .
O4R1 W4 O48 158.5(5) . .
O4T W4 O45 98.0(5) . .
O34 W4 O45 158.9(5) . .
O4R1 W4 O45 84.9(4) . .
O48 W4 O45 89.0(4) . .
O4T W4 O3S1 168.3(5) . .
O34 W4 O3S1 86.4(4) . .
O4R1 W4 O3S1 85.1(4) . .
O48 W4 O3S1 73.4(4) . .
O45 W4 O3S1 73.5(4) . .
O5T W5 O510 102.7(5) . .
O5T W5 O45 101.0(5) . .
O510 W5 O45 93.9(5) . .
O5T W5 O58 99.6(5) . .
O510 W5 O58 156.4(5) . .
O45 W5 O58 89.3(5) . .
O5T W5 O59 100.0(5) . .
O510 W5 O59 86.4(5) . .
O45 W5 O59 158.3(4) . .
O58 W5 O59 82.3(5) . .
O5T W5 O3S1 174.6(5) . .
O510 W5 O3S1 81.5(4) . .
O45 W5 O3S1 75.1(4) . .
O58 W5 O3S1 76.8(4) . .
O59 W5 O3S1 83.6(4) . .
O6T W6 O16 99.6(5) . .
O6T W6 O26 101.7(5) . .
O16 W6 O26 95.3(5) . .
O6T W6 O69 98.3(5) . .
O16 W6 O69 90.4(4) . .
O26 W6 O69 158.0(5) . .
O6T W6 O67 101.1(5) . .
O16 W6 O67 158.9(4) . .
O26 W6 O67 84.5(4) . .
O69 W6 O67 82.6(4) . .
O6T W6 O1S1 170.9(5) . .
O16 W6 O1S1 74.8(4) . .
O26 W6 O1S1 86.1(4) . .
O69 W6 O1S1 74.9(4) . .
O67 W6 O1S1 84.2(4) . .
O7T W7 O67 102.9(5) . .
O7T W7 O78 100.0(5) . .
O67 W7 O78 90.0(5) . .
O7T W7 O37 101.0(5) . .
O67 W7 O37 155.9(5) . .
O78 W7 O37 89.1(5) . .
O7T W7 O27 98.1(5) . .
O67 W7 O27 87.4(5) . .
O78 W7 O27 161.8(4) . .
O37 W7 O27 86.0(5) . .
O7T W7 O2S1 170.3(5) . .
O67 W7 O2S1 83.8(4) . .
O78 W7 O2S1 86.9(4) . .
O37 W7 O2S1 72.1(4) . .
O27 W7 O2S1 75.0(4) . .
O8T W8 O89 103.5(5) . .
O8T W8 O78 101.2(5) . .
O89 W8 O78 91.3(5) . .
O8T W8 O48 99.7(5) . .
O89 W8 O48 155.9(5) . .
O78 W8 O48 90.7(5) . .
O8T W8 O58 97.8(5) . .
O89 W8 O58 86.0(5) . .
O78 W8 O58 161.0(5) . .
O48 W8 O58 84.3(5) . .
O8T W8 O3S1 169.8(5) . .
O89 W8 O3S1 83.1(4) . .
O78 W8 O3S1 86.3(4) . .
O48 W8 O3S1 73.1(4) . .
O58 W8 O3S1 74.7(4) . .
O9T W9 O19 100.0(5) . .
O9T W9 O59 102.3(5) . .
O19 W9 O59 95.8(5) . .
O9T W9 O69 97.1(5) . .
O19 W9 O69 88.6(4) . .
O59 W9 O69 159.1(5) . .
O9T W9 O89 100.2(5) . .
O19 W9 O89 159.1(4) . .
O59 W9 O89 85.4(5) . .
O69 W9 O89 83.4(4) . .
O9T W9 O1S1 170.1(4) . .
O19 W9 O1S1 73.9(4) . .
O59 W9 O1S1 86.3(4) . .
O69 W9 O1S1 75.3(4) . .
O89 W9 O1S1 85.4(4) . .
O11 W10 O10T 101.1(5) . .
O11 W10 O210 93.4(5) . 2_466
O10T W10 O210 96.0(5) . 2_466
O11 W10 O510 95.7(5) . .
O10T W10 O510 94.7(5) . .
O210 W10 O510 164.4(4) 2_466 .
O11 W10 O10B 91.6(5) . .
O10T W10 O10B 167.2(4) . .
O210 W10 O10B 82.9(4) 2_466 .
O510 W10 O10B 84.2(4) . .
O11 W10 O110 168.7(5) . 2_466
O10T W10 O110 90.1(5) . 2_466
O210 W10 O110 85.0(4) 2_466 2_466
O510 W10 O110 83.6(4) . 2_466
O10B W10 O110 77.1(4) . 2_466
O1S1 Sb1 O3S1 91.7(4) . .
O1S1 Sb1 O2S1 93.1(4) . .
O3S1 Sb1 O2S1 88.5(4) . .
O12R Ru1 O2 94.3(5) . .
O12R Ru1 O13R 93.8(5) . .
O2 Ru1 O13R 93.3(5) . .
O12R Ru1 O3R1 91.4(5) . 2_466
O2 Ru1 O3R1 93.6(4) . 2_466
O13R Ru1 O3R1 171.0(5) . 2_466
O12R Ru1 O4R1 87.4(4) . 2_466
O2 Ru1 O4R1 174.5(5) . 2_466
O13R Ru1 O4R1 91.8(4) . 2_466
O3R1 Ru1 O4R1 81.1(4) 2_466 2_466
O12R Ru1 O1R1 174.3(5) . .
O2 Ru1 O1R1 91.2(5) . .
O13R Ru1 O1R1 87.4(5) . .
O3R1 Ru1 O1R1 86.7(4) 2_466 .
O4R1 Ru1 O1R1 87.1(4) 2_466 .
O24R Ru2 O23R 95.6(5) . .
O24R Ru2 O12R 95.5(5) . .
O23R Ru2 O12R 95.2(5) . .
O24R Ru2 O22H 86.4(6) . .
O23R Ru2 O22H 87.3(6) . .
O12R Ru2 O22H 176.7(5) . .
O24R Ru2 O21H 173.9(5) . .
O23R Ru2 O21H 86.2(5) . .
O12R Ru2 O21H 90.1(5) . .
O22H Ru2 O21H 87.9(5) . .
O24R Ru2 O23H 91.4(5) . .
O23R Ru2 O23H 171.2(5) . .
O12R Ru2 O23H 89.5(5) . .
O22H Ru2 O23H 87.7(5) . .
O21H Ru2 O23H 86.2(5) . .
O34R Ru3 O23R 94.6(6) . .
O34R Ru3 O13R 95.7(6) . .
O23R Ru3 O13R 94.7(5) . .
O34R Ru3 O33H 173.7(6) . .
O23R Ru3 O33H 89.0(6) . .
O13R Ru3 O33H 89.2(6) . .
O34R Ru3 O31H 88.2(5) . .
O23R Ru3 O31H 176.2(5) . .
O13R Ru3 O31H 87.5(5) . .
O33H Ru3 O31H 87.9(5) . .
O34R Ru3 O32H 89.4(6) . .
O23R Ru3 O32H 88.7(6) . .
O13R Ru3 O32H 173.6(5) . .
O33H Ru3 O32H 85.5(6) . .
O31H Ru3 O32H 88.8(5) . .
O34R Ru4 O24R 94.3(6) . .
O34R Ru4 O2 96.2(6) . .
O24R Ru4 O2 96.4(5) . .
O34R Ru4 O41H 171.6(6) . .
O24R Ru4 O41H 90.0(5) . .
O2 Ru4 O41H 90.6(5) . .
O34R Ru4 O43H 88.8(6) . .
O24R Ru4 O43H 171.7(6) . .
O2 Ru4 O43H 90.9(6) . .
O41H Ru4 O43H 86.0(6) . .
O34R Ru4 O42H 87.4(6) . .
O24R Ru4 O42H 88.8(6) . .
O2 Ru4 O42H 173.4(5) . .
O41H Ru4 O42H 85.4(6) . .
O43H Ru4 O42H 83.6(6) . .
Ru1 O2 Ru4 133.2(6) . .
W1 O10B W10 178.3(6) . .
Sb1 O1S1 W1 111.1(4) . .
Sb1 O1S1 W9 128.6(5) . .
W1 O1S1 W9 94.6(4) . .
Sb1 O1S1 W6 128.6(5) . .
W1 O1S1 W6 94.1(4) . .
W9 O1S1 W6 90.9(3) . .
W1 O1R1 Ru1 176.2(6) . .
Ru1 O12R Ru2 135.7(6) . .
Ru3 O13R Ru1 134.8(7) . .
W6 O16 W1 117.2(6) . .
W9 O19 W1 118.2(5) . .
Sb1 O2S1 W3 114.1(5) . .
Sb1 O2S1 W2 114.5(5) . .
W3 O2S1 W2 94.3(4) . .
Sb1 O2S1 W7 136.6(5) . .
W3 O2S1 W7 96.8(4) . .
W2 O2S1 W7 91.6(4) . .
W2 O23 W3 118.6(6) . .
Ru3 O23R Ru2 132.8(7) . .
Ru2 O24R Ru4 132.5(7) . .
W6 O26 W2 148.7(6) . .
W2 O27 W7 116.8(5) . .
Sb1 O3S1 W4 114.2(5) . .
Sb1 O3S1 W5 114.4(4) . .
W4 O3S1 W5 93.0(4) . .
Sb1 O3S1 W8 139.0(5) . .
W4 O3S1 W8 93.7(4) . .
W5 O3S1 W8 92.2(3) . .
W3 O3R1 Ru1 139.0(6) . 2_466
W4 O34 W3 151.5(6) . .
Ru3 O34R Ru4 134.2(7) . .
W7 O37 W3 119.3(6) . .
W4 O4R1 Ru1 133.5(6) . 2_466
W5 O45 W4 118.3(5) . .
W8 O48 W4 119.8(6) . .
W5 O58 W8 116.0(5) . .
W9 O59 W5 147.0(6) . .
W7 O67 W6 145.6(6) . .
W9 O69 W6 118.8(5) . .
W8 O78 W7 152.5(6) . .
W8 O89 W9 145.9(6) . .
W1 O110 W10 175.3(6) . 2_466
W2 O210 W10 132.0(6) . 2_466
W5 O510 W10 134.3(6) . .

loop_
_geom_bond_atom_site_label_1
_geom_bond_atom_site_label_2
_geom_bond_distance
_geom_bond_site_symmetry_2
W1 O1R1 1.744(11) .
W1 O110 1.787(11) .
W1 O10B 1.805(10) .
W1 O19 2.061(10) .
W1 O16 2.068(11) .
W1 O1S1 2.244(10) .
W2 O2T 1.723(10) .
W2 O210 1.885(10) .
W2 O27 1.913(10) .
W2 O23 1.921(12) .
W2 O26 1.940(11) .
W2 O2S1 2.281(10) .
W3 O3T 1.735(13) .
W3 O3R1 1.813(10) .
W3 O23 1.936(11) .
W3 O34 1.939(10) .
W3 O37 2.015(11) .
W3 O2S1 2.245(11) .
W4 O4T 1.742(13) .
W4 O34 1.878(11) .
W4 O4R1 1.896(10) .
W4 O48 1.940(11) .
W4 O45 1.978(11) .
W4 O3S1 2.280(11) .
W5 O5T 1.716(11) .
W5 O510 1.878(10) .
W5 O45 1.879(12) .
W5 O58 1.905(11) .
W5 O59 1.971(11) .
W5 O3S1 2.287(10) .
W6 O6T 1.725(11) .
W6 O16 1.874(11) .
W6 O26 1.878(11) .
W6 O69 1.954(10) .
W6 O67 1.992(11) .
W6 O1S1 2.354(10) .
W7 O7T 1.732(12) .
W7 O67 1.868(11) .
W7 O78 1.910(10) .
W7 O37 1.921(12) .
W7 O27 1.942(10) .
W7 O2S1 2.300(10) .
W8 O8T 1.693(11) .
W8 O89 1.853(11) .
W8 O78 1.886(10) .
W8 O48 1.927(12) .
W8 O58 1.997(11) .
W8 O3S1 2.303(10) .
W9 O9T 1.724(11) .
W9 O19 1.871(10) .
W9 O59 1.874(11) .
W9 O69 1.940(10) .
W9 O89 1.994(11) .
W9 O1S1 2.348(10) .
W10 O11 1.752(11) .
W10 O10T 1.756(11) .
W10 O210 1.973(10) 2_466
W10 O510 1.981(11) .
W10 O10B 2.104(10) .
W10 O110 2.146(11) 2_466
Sb1 O1S1 1.982(10) .
Sb1 O3S1 1.990(10) .
Sb1 O2S1 2.025(10) .
Ru1 O12R 1.830(11) .
Ru1 O2 1.872(11) .
Ru1 O13R 1.889(11) .
Ru1 O3R1 2.099(11) 2_466
Ru1 O4R1 2.142(11) 2_466
Ru1 O1R1 2.144(11) .
Ru2 O24R 1.838(12) .
Ru2 O23R 1.867(12) .
Ru2 O12R 1.872(12) .
Ru2 O22H 2.173(15) .
Ru2 O21H 2.176(12) .
Ru2 O23H 2.216(12) .
Ru3 O34R 1.839(13) .
Ru3 O23R 1.854(13) .
Ru3 O13R 1.861(12) .
Ru3 O33H 2.107(14) .
Ru3 O31H 2.180(14) .
Ru3 O32H 2.193(16) .
Ru4 O34R 1.845(13) .
Ru4 O24R 1.865(12) .
Ru4 O2 1.880(12) .
Ru4 O41H 2.126(14) .
Ru4 O43H 2.140(16) .
Ru4 O42H 2.172(17) .
O3R1 Ru1 2.099(10) 2_466
O4R1 Ru1 2.142(11) 2_466
O110 W10 2.146(11) 2_466
O210 W10 1.973(10) 2_466
